data_4311372
loop_
_publ_author_name
'Cora E. MacBeth'
'J. Christopher Thomas'
'Theodore A. Betley'
'Jonas C. Peters'

_publ_section_title
;
 The Coordination Chemistry of "[BP3]NiX" Platforms: Targeting Low-Valent
 Nickel Sources as Promising Candidates to L3NiE and L3Ni\\tbE Linkages
;
_journal_name_full 'Inorganic Chemistry'
_journal_page_first 4645
_journal_page_last 4662
_journal_paper_doi 10.1021/ic049936p
_journal_volume 43
_journal_year 2004
_chemical_formula_moiety 'C45 H41 B I Ni P3, 0.5 C6 H6'
_chemical_formula_sum 'C48 H44 B I Ni P3'
_chemical_formula_weight 910.16
_chemical_name_systematic
; 
 ? 
;
_space_group_IT_number 14
_symmetry_cell_setting monoclinic
_symmetry_space_group_name_Hall '-P 2ybc'
_symmetry_space_group_name_H-M 'P 1 21/c 1'
_atom_sites_solution_hydrogens geom
_atom_sites_solution_primary direct
_atom_sites_solution_secondary difmap
_audit_creation_method SHELXL-97
_cell_angle_alpha 90.00
_cell_angle_beta 90.418(12)
_cell_angle_gamma 90.00
_cell_formula_units_Z 8
_cell_length_a 22.502(3)
_cell_length_b 12.694(2)
_cell_length_c 29.393(7)
_cell_measurement_temperature 98(2)
_cell_volume 8396(3)
_computing_cell_refinement 'Bruker SMART'
_computing_data_collection 'Bruker SMART'
_computing_data_reduction 'Bruker SHELXTL'
_computing_molecular_graphics 'Bruker SHELXTL'
_computing_publication_material 'Bruker SHELXTL'
_computing_structure_refinement 'SHELXL-97 (Sheldrick, 1997)'
_computing_structure_solution 'SHELXS-97 (Sheldrick, 1990)'
_diffrn_ambient_temperature 98(2)
_diffrn_measured_fraction_theta_full 0.605
_diffrn_measured_fraction_theta_max 0.605
_diffrn_measurement_device_type 'CCD area detector'
_diffrn_measurement_method 'phi and omega scans'
_diffrn_radiation_monochromator graphite
_diffrn_radiation_source 'fine-focus sealed tube'
_diffrn_radiation_type MoK\a
_diffrn_radiation_wavelength 0.71073
_diffrn_reflns_av_R_equivalents 0.0619
_diffrn_reflns_av_sigmaI/netI 0.1222
_diffrn_reflns_limit_h_max 28
_diffrn_reflns_limit_h_min -26
_diffrn_reflns_limit_k_max 15
_diffrn_reflns_limit_k_min -13
_diffrn_reflns_limit_l_max 4
_diffrn_reflns_limit_l_min -39
_diffrn_reflns_number 19087
_diffrn_reflns_theta_full 28.81
_diffrn_reflns_theta_max 28.81
_diffrn_reflns_theta_min 1.65
_exptl_absorpt_coefficient_mu 1.345
_exptl_absorpt_correction_type none
_exptl_crystal_colour 'olive green'
_exptl_crystal_density_diffrn 1.440
_exptl_crystal_density_method 'not measured'
_exptl_crystal_description blade
_exptl_crystal_F_000 3704
_exptl_crystal_size_max 0.22
_exptl_crystal_size_mid 0.16
_exptl_crystal_size_min 0.15
_refine_diff_density_max 0.891
_refine_diff_density_min -0.871
_refine_diff_density_rms 0.109
_refine_ls_extinction_method none
_refine_ls_goodness_of_fit_ref 1.107
_refine_ls_hydrogen_treatment mixed
_refine_ls_matrix_type full
_refine_ls_number_parameters 931
_refine_ls_number_reflns 13261
_refine_ls_number_restraints 0
_refine_ls_restrained_S_all 1.107
_refine_ls_R_factor_all 0.1013
_refine_ls_R_factor_gt 0.0494
_refine_ls_shift/su_max 11.250
_refine_ls_shift/su_mean 0.016
_refine_ls_structure_factor_coef Fsqd
_refine_ls_weighting_details 'calc w=1/[\s^2^(Fo^2^)+(0.0000P)^2^+0.0000P] where P=(Fo^2^+2Fc^2^)/3'
_refine_ls_weighting_scheme calc
_refine_ls_wR_factor_gt 0.0824
_refine_ls_wR_factor_ref 0.0914
_reflns_number_gt 7482
_reflns_number_total 13261
_reflns_threshold_expression >2sigma(I)
_cod_data_source_file ic049936psi20040115_124736_01.cif
_cod_data_source_block bp3NiI
_cod_depositor_comments
;
The following automatic conversions were performed:
'_symmetry_cell_setting' value 'Monoclinic' changed to 'monoclinic'
according to '/home/saulius/struct/CIF-dictionaries/cif_core.dic'
dictionary named 'cif_core.dic' version 2.4.1 from 2010-06-29.

Automatic conversion script
Id: cif_fix_enum 1527 2010-12-29 10:47:43Z saulius 
;
_cod_database_code 4311372

loop_
_symmetry_equiv_pos_as_xyz
'x, y, z'
'-x, y+1/2, -z+1/2'
'-x, -y, -z'
'x, -y-1/2, z-1/2'

loop_
_atom_site_label
_atom_site_type_symbol
_atom_site_fract_x
_atom_site_fract_y
_atom_site_fract_z
_atom_site_U_iso_or_equiv
_atom_site_adp_type
_atom_site_occupancy
_atom_site_symmetry_multiplicity
_atom_site_calc_flag
_atom_site_refinement_flags
_atom_site_disorder_assembly
_atom_site_disorder_group
Ni1 Ni 0.86835(4) 0.26722(7) 0.31474(2) 0.0156(2) Uani 1 1 d . . .
I1 I 0.86020(2) 0.30315(4) 0.231393(12) 0.02261(13) Uani 1 1 d . . .
P1 P 0.83685(8) 0.11525(15) 0.34884(5) 0.0164(5) Uani 1 1 d . . .
P2 P 0.81799(8) 0.37278(15) 0.36315(5) 0.0168(5) Uani 1 1 d . . .
P3 P 0.95194(8) 0.27041(15) 0.35821(5) 0.0144(4) Uani 1 1 d . . .
B1 B 0.8662(3) 0.2284(7) 0.4321(2) 0.016(2) Uani 1 1 d . . .
C1 C 0.8698(3) 0.2059(6) 0.48771(17) 0.0158(18) Uani 1 1 d . . .
C2 C 0.8917(3) 0.1129(5) 0.50428(18) 0.0161(18) Uani 1 1 d . . .
H2 H 0.9040 0.0610 0.4831 0.019 Uiso 1 1 calc R . .
C3 C 0.8968(3) 0.0902(6) 0.54967(19) 0.0225(19) Uani 1 1 d . . .
H3 H 0.9126 0.0246 0.5595 0.027 Uiso 1 1 calc R . .
C4 C 0.8783(3) 0.1656(6) 0.58152(18) 0.0197(19) Uani 1 1 d . . .
H4 H 0.8808 0.1510 0.6132 0.024 Uiso 1 1 calc R . .
C5 C 0.8570(3) 0.2588(6) 0.56674(18) 0.0222(19) Uani 1 1 d . . .
H5 H 0.8443 0.3097 0.5883 0.027 Uiso 1 1 calc R . .
C6 C 0.8532(3) 0.2819(6) 0.52044(17) 0.0195(18) Uani 1 1 d . . .
H6 H 0.8394 0.3491 0.5108 0.023 Uiso 1 1 calc R . .
C7 C 0.8237(3) 0.1375(5) 0.40855(17) 0.0185(18) Uani 1 1 d . . .
H7A H 0.7816 0.1582 0.4125 0.022 Uiso 1 1 calc R . .
H7B H 0.8298 0.0704 0.4251 0.022 Uiso 1 1 calc R . .
C8 C 0.8407(3) 0.3494(5) 0.42177(17) 0.0157(17) Uani 1 1 d . . .
H8A H 0.8721 0.4008 0.4300 0.019 Uiso 1 1 calc R . .
H8B H 0.8063 0.3627 0.4418 0.019 Uiso 1 1 calc R . .
C9 C 0.9367(3) 0.2206(5) 0.41467(16) 0.0153(17) Uani 1 1 d . . .
H9A H 0.9490 0.1458 0.4158 0.018 Uiso 1 1 calc R . .
H9B H 0.9619 0.2597 0.4366 0.018 Uiso 1 1 calc R . .
C10 C 0.8966(3) 0.0218(5) 0.34251(18) 0.0144(17) Uani 1 1 d . . .
C11 C 0.9251(3) 0.0136(5) 0.30079(18) 0.0194(18) Uani 1 1 d . . .
H11 H 0.9126 0.0571 0.2762 0.023 Uiso 1 1 calc R . .
C12 C 0.9718(3) -0.0570(6) 0.2943(2) 0.024(2) Uani 1 1 d . . .
H12 H 0.9916 -0.0595 0.2659 0.028 Uiso 1 1 calc R . .
C13 C 0.9887(3) -0.1215(6) 0.3280(2) 0.0194(18) Uani 1 1 d . . .
H13 H 1.0207 -0.1691 0.3235 0.023 Uiso 1 1 calc R . .
C14 C 0.9599(3) -0.1193(6) 0.3694(2) 0.0234(19) Uani 1 1 d . . .
H14 H 0.9715 -0.1667 0.3929 0.028 Uiso 1 1 calc R . .
C15 C 0.9157(3) -0.0504(6) 0.37658(18) 0.0183(18) Uani 1 1 d . . .
H15 H 0.8965 -0.0498 0.4053 0.022 Uiso 1 1 calc R . .
C16 C 0.7737(3) 0.0438(6) 0.32650(19) 0.0197(18) Uani 1 1 d . . .
C17 C 0.7324(3) -0.0062(6) 0.3545(2) 0.030(2) Uani 1 1 d . . .
H17 H 0.7355 0.0029 0.3865 0.035 Uiso 1 1 calc R . .
C18 C 0.6883(3) -0.0672(6) 0.3375(2) 0.038(2) Uani 1 1 d . . .
H18 H 0.6614 -0.1009 0.3576 0.045 Uiso 1 1 calc R . .
C19 C 0.6820(3) -0.0811(7) 0.2903(2) 0.039(2) Uani 1 1 d . . .
H19 H 0.6500 -0.1215 0.2783 0.046 Uiso 1 1 calc R . .
C20 C 0.7225(4) -0.0356(7) 0.2620(2) 0.040(2) Uani 1 1 d . . .
H20 H 0.7199 -0.0476 0.2301 0.048 Uiso 1 1 calc R . .
C21 C 0.7666(3) 0.0270(6) 0.2791(2) 0.035(2) Uani 1 1 d . . .
H21 H 0.7933 0.0602 0.2587 0.042 Uiso 1 1 calc R . .
C22 C 0.7403(3) 0.3442(5) 0.35803(18) 0.0160(17) Uani 1 1 d . . .
C23 C 0.6995(3) 0.3716(6) 0.39136(19) 0.0232(19) Uani 1 1 d . . .
H23 H 0.7134 0.4065 0.4180 0.028 Uiso 1 1 calc R . .
C24 C 0.6396(3) 0.3499(6) 0.3871(2) 0.032(2) Uani 1 1 d . . .
H24 H 0.6133 0.3690 0.4108 0.039 Uiso 1 1 calc R . .
C25 C 0.6175(3) 0.3008(7) 0.3487(2) 0.035(2) Uani 1 1 d . . .
H25 H 0.5763 0.2858 0.3458 0.042 Uiso 1 1 calc R . .
C26 C 0.6569(3) 0.2740(7) 0.3145(2) 0.042(3) Uani 1 1 d . . .
H26 H 0.6423 0.2413 0.2876 0.051 Uiso 1 1 calc R . .
C27 C 0.7164(3) 0.2937(6) 0.31891(19) 0.033(2) Uani 1 1 d . . .
H27 H 0.7423 0.2732 0.2952 0.040 Uiso 1 1 calc R . .
C28 C 0.8192(3) 0.5160(5) 0.35384(18) 0.0144(17) Uani 1 1 d . . .
C29 C 0.7956(3) 0.5556(6) 0.31333(19) 0.026(2) Uani 1 1 d . . .
H29 H 0.7794 0.5092 0.2912 0.031 Uiso 1 1 calc R . .
C30 C 0.7961(3) 0.6630(6) 0.30572(19) 0.0221(19) Uani 1 1 d . . .
H30 H 0.7798 0.6896 0.2781 0.027 Uiso 1 1 calc R . .
C31 C 0.8197(3) 0.7327(6) 0.33720(19) 0.024(2) Uani 1 1 d . . .
H31 H 0.8201 0.8063 0.3313 0.029 Uiso 1 1 calc R . .
C32 C 0.8427(3) 0.6931(6) 0.37738(18) 0.0223(18) Uani 1 1 d . . .
H32 H 0.8583 0.7400 0.3996 0.027 Uiso 1 1 calc R . .
C33 C 0.8432(3) 0.5843(6) 0.38566(19) 0.0241(19) Uani 1 1 d . . .
H33 H 0.8600 0.5575 0.4131 0.029 Uiso 1 1 calc R . .
C34 C 0.9814(3) 0.4018(5) 0.36385(18) 0.0159(17) Uani 1 1 d . . .
C35 C 0.9684(3) 0.4796(6) 0.33231(19) 0.0198(18) Uani 1 1 d . . .
H35 H 0.9406 0.4650 0.3087 0.024 Uiso 1 1 calc R . .
C36 C 0.9944(3) 0.5766(6) 0.3341(2) 0.030(2) Uani 1 1 d . . .
H36 H 0.9844 0.6282 0.3119 0.036 Uiso 1 1 calc R . .
C37 C 1.0360(3) 0.6010(6) 0.3687(2) 0.027(2) Uani 1 1 d . . .
H37 H 1.0542 0.6685 0.3701 0.032 Uiso 1 1 calc R . .
C38 C 1.0496(3) 0.5234(6) 0.4005(2) 0.025(2) Uani 1 1 d . . .
H38 H 1.0779 0.5375 0.4239 0.030 Uiso 1 1 calc R . .
C39 C 1.0224(3) 0.4265(6) 0.39851(19) 0.0225(19) Uani 1 1 d . . .
H39 H 1.0315 0.3752 0.4210 0.027 Uiso 1 1 calc R . .
C40 C 1.0167(3) 0.2023(6) 0.33547(18) 0.0176(18) Uani 1 1 d . . .
C41 C 1.0310(3) 0.2168(6) 0.29042(18) 0.024(2) Uani 1 1 d . . .
H41 H 1.0063 0.2596 0.2717 0.028 Uiso 1 1 calc R . .
C42 C 1.0808(3) 0.1697(6) 0.27190(19) 0.024(2) Uani 1 1 d . . .
H42 H 1.0901 0.1811 0.2408 0.029 Uiso 1 1 calc R . .
C43 C 1.1168(3) 0.1070(6) 0.2980(2) 0.0202(18) Uani 1 1 d . . .
H43 H 1.1510 0.0748 0.2853 0.024 Uiso 1 1 calc R . .
C44 C 1.1027(3) 0.0913(5) 0.3428(2) 0.0233(19) Uani 1 1 d . . .
H44 H 1.1270 0.0466 0.3610 0.028 Uiso 1 1 calc R . .
C45 C 1.0533(3) 0.1400(6) 0.36210(19) 0.0200(19) Uani 1 1 d . . .
H45 H 1.0448 0.1303 0.3934 0.024 Uiso 1 1 calc R . .
Ni2 Ni 0.63012(4) 0.70299(7) 0.55684(2) 0.0201(2) Uani 1 1 d . . .
I2 I 0.52568(2) 0.67612(4) 0.580280(15) 0.03252(15) Uani 1 1 d . . .
P4 P 0.66778(9) 0.84650(15) 0.52180(5) 0.0197(5) Uani 1 1 d . . .
P5 P 0.67063(8) 0.58994(16) 0.50749(5) 0.0192(5) Uani 1 1 d . . .
P6 P 0.70877(8) 0.69755(16) 0.60555(5) 0.0207(5) Uani 1 1 d . . .
B2 B 0.7781(4) 0.7246(7) 0.5223(2) 0.020(2) Uani 1 1 d . . .
C51 C 0.8485(3) 0.7270(6) 0.50727(17) 0.0139(17) Uani 1 1 d . . .
C52 C 0.8801(3) 0.8199(6) 0.50379(17) 0.0198(17) Uani 1 1 d . . .
H52 H 0.8601 0.8843 0.5099 0.024 Uiso 1 1 calc R . .
C53 C 0.9396(3) 0.8237(6) 0.49178(18) 0.0221(18) Uani 1 1 d . . .
H53 H 0.9595 0.8896 0.4900 0.027 Uiso 1 1 calc R . .
C54 C 0.9699(3) 0.7323(6) 0.48247(17) 0.0198(18) Uani 1 1 d . . .
H54 H 1.0105 0.7335 0.4739 0.024 Uiso 1 1 calc R . .
C55 C 0.9390(3) 0.6385(6) 0.48603(18) 0.0199(18) Uani 1 1 d . . .
H55 H 0.9588 0.5743 0.4794 0.024 Uiso 1 1 calc R . .
C56 C 0.8812(3) 0.6356(6) 0.49866(18) 0.0222(19) Uani 1 1 d . . .
H56 H 0.8622 0.5692 0.5018 0.027 Uiso 1 1 calc R . .
C57 C 0.7405(3) 0.8201(5) 0.49720(18) 0.0155(17) Uani 1 1 d . . .
H57A H 0.7350 0.8018 0.4647 0.019 Uiso 1 1 calc R . .
H57B H 0.7645 0.8854 0.4986 0.019 Uiso 1 1 calc R . .
C58 C 0.7499(3) 0.6046(5) 0.50806(19) 0.0183(18) Uani 1 1 d . . .
H58A H 0.7665 0.5521 0.5296 0.022 Uiso 1 1 calc R . .
H58B H 0.7647 0.5862 0.4774 0.022 Uiso 1 1 calc R . .
C59 C 0.7766(3) 0.7426(6) 0.57820(17) 0.0203(18) Uani 1 1 d . . .
H59A H 0.7818 0.8186 0.5846 0.024 Uiso 1 1 calc R . .
H59B H 0.8108 0.7050 0.5920 0.024 Uiso 1 1 calc R . .
C60 C 0.6746(3) 0.9492(6) 0.56495(19) 0.0225(19) Uani 1 1 d . . .
C61 C 0.6259(3) 0.9629(6) 0.5932(2) 0.025(2) Uani 1 1 d . . .
H61 H 0.5921 0.9188 0.5891 0.031 Uiso 1 1 calc R . .
C62 C 0.6250(3) 1.0389(6) 0.6270(2) 0.025(2) Uani 1 1 d . . .
H62 H 0.5910 1.0481 0.6456 0.030 Uiso 1 1 calc R . .
C63 C 0.6749(4) 1.1011(6) 0.6332(2) 0.033(2) Uani 1 1 d . . .
H63 H 0.6755 1.1525 0.6567 0.040 Uiso 1 1 calc R . .
C64 C 0.7245(3) 1.0890(6) 0.6052(2) 0.029(2) Uani 1 1 d . . .
H64 H 0.7583 1.1327 0.6098 0.035 Uiso 1 1 calc R . .
C65 C 0.7251(3) 1.0150(6) 0.57116(19) 0.025(2) Uani 1 1 d . . .
H65 H 0.7588 1.0079 0.5521 0.029 Uiso 1 1 calc R . .
C66 C 0.6210(3) 0.9129(6) 0.4798(2) 0.0217(18) Uani 1 1 d . . .
C67 C 0.6420(4) 1.0035(6) 0.4570(2) 0.032(2) Uani 1 1 d . . .
H67 H 0.6816 1.0267 0.4620 0.038 Uiso 1 1 calc R . .
C68 C 0.6052(4) 1.0586(6) 0.4275(2) 0.035(2) Uani 1 1 d . . .
H68 H 0.6196 1.1201 0.4129 0.042 Uiso 1 1 calc R . .
C69 C 0.5489(4) 1.0260(7) 0.4193(2) 0.039(2) Uani 1 1 d . . .
H69 H 0.5244 1.0645 0.3987 0.047 Uiso 1 1 calc R . .
C70 C 0.5266(4) 0.9372(8) 0.4405(3) 0.059(3) Uani 1 1 d . . .
H70 H 0.4874 0.9134 0.4343 0.071 Uiso 1 1 calc R . .
C71 C 0.5629(4) 0.8835(7) 0.4713(3) 0.048(3) Uani 1 1 d . . .
H71 H 0.5471 0.8245 0.4871 0.057 Uiso 1 1 calc R . .
C72 C 0.6428(3) 0.6139(6) 0.4498(2) 0.0228(19) Uani 1 1 d . . .
C73 C 0.6796(3) 0.6398(5) 0.4132(2) 0.025(2) Uani 1 1 d . . .
H73 H 0.7213 0.6457 0.4178 0.030 Uiso 1 1 calc R . .
C74 C 0.6553(4) 0.6570(6) 0.3701(2) 0.033(2) Uani 1 1 d . . .
H74 H 0.6804 0.6756 0.3455 0.040 Uiso 1 1 calc R . .
C75 C 0.5951(4) 0.6471(7) 0.3629(2) 0.040(2) Uani 1 1 d . . .
H75 H 0.5789 0.6589 0.3334 0.048 Uiso 1 1 calc R . .
C76 C 0.5577(3) 0.6200(7) 0.3983(2) 0.037(2) Uani 1 1 d . . .
H76 H 0.5162 0.6120 0.3931 0.045 Uiso 1 1 calc R . .
C77 C 0.5820(4) 0.6047(6) 0.4415(2) 0.033(2) Uani 1 1 d . . .
H77 H 0.5564 0.5875 0.4660 0.040 Uiso 1 1 calc R . .
C78 C 0.6535(3) 0.4513(6) 0.51607(18) 0.0206(19) Uani 1 1 d . . .
C79 C 0.5960(3) 0.4161(6) 0.52653(19) 0.0230(19) Uani 1 1 d . . .
H79 H 0.5648 0.4658 0.5299 0.028 Uiso 1 1 calc R . .
C80 C 0.5847(3) 0.3116(6) 0.5319(2) 0.029(2) Uani 1 1 d . . .
H80 H 0.5453 0.2894 0.5382 0.035 Uiso 1 1 calc R . .
C81 C 0.6292(3) 0.2371(6) 0.5284(2) 0.027(2) Uani 1 1 d . . .
H81 H 0.6204 0.1646 0.5326 0.032 Uiso 1 1 calc R . .
C82 C 0.6858(3) 0.2682(6) 0.5188(2) 0.029(2) Uani 1 1 d . . .
H82 H 0.7164 0.2171 0.5163 0.034 Uiso 1 1 calc R . .
C83 C 0.6991(3) 0.3755(6) 0.51269(19) 0.0229(19) Uani 1 1 d . . .
H83 H 0.7386 0.3968 0.5063 0.027 Uiso 1 1 calc R . .
C84 C 0.7233(3) 0.5665(6) 0.62678(19) 0.0204(18) Uani 1 1 d . . .
C85 C 0.6767(4) 0.4951(6) 0.6287(2) 0.031(2) Uani 1 1 d . . .
H85 H 0.6382 0.5161 0.6189 0.037 Uiso 1 1 calc R . .
C86 C 0.6860(4) 0.3895(7) 0.6455(2) 0.034(2) Uani 1 1 d . . .
H86 H 0.6542 0.3404 0.6455 0.041 Uiso 1 1 calc R . .
C87 C 0.7402(4) 0.3610(6) 0.6611(2) 0.031(2) Uani 1 1 d . . .
H87 H 0.7463 0.2925 0.6731 0.037 Uiso 1 1 calc R . .
C88 C 0.7871(4) 0.4324(7) 0.65942(19) 0.032(2) Uani 1 1 d . . .
H88 H 0.8253 0.4113 0.6699 0.039 Uiso 1 1 calc R . .
C89 C 0.7789(4) 0.5348(6) 0.6426(2) 0.028(2) Uani 1 1 d . . .
H89 H 0.8114 0.5826 0.6421 0.034 Uiso 1 1 calc R . .
C90 C 0.6934(3) 0.7733(6) 0.65727(19) 0.0211(19) Uani 1 1 d . . .
C91 C 0.6420(3) 0.7513(6) 0.6811(2) 0.030(2) Uani 1 1 d . . .
H91 H 0.6168 0.6953 0.6715 0.036 Uiso 1 1 calc R . .
C92 C 0.6273(4) 0.8109(7) 0.7190(2) 0.039(2) Uani 1 1 d . . .
H92 H 0.5925 0.7943 0.7357 0.047 Uiso 1 1 calc R . .
C93 C 0.6632(3) 0.8949(7) 0.7326(2) 0.036(2) Uani 1 1 d . . .
H93 H 0.6528 0.9366 0.7582 0.043 Uiso 1 1 calc R . .
C94 C 0.7139(3) 0.9161(6) 0.7085(2) 0.032(2) Uani 1 1 d . . .
H94 H 0.7386 0.9734 0.7173 0.038 Uiso 1 1 calc R . .
C95 C 0.7294(3) 0.8545(6) 0.67131(19) 0.026(2) Uani 1 1 d . . .
H95 H 0.7652 0.8688 0.6555 0.032 Uiso 1 1 calc R . .
C101 C 0.4912(10) 0.461(2) 0.2798(6) 0.382(16) Uiso 1 1 d G . .
H101 H 0.5038 0.4389 0.3092 0.459 Uiso 1 1 calc R . .
C102 C 0.5046(7) 0.4005(14) 0.2419(9) 0.63(3) Uiso 1 1 d G . .
H102 H 0.5265 0.3369 0.2453 0.758 Uiso 1 1 calc R . .
C103 C 0.4861(9) 0.4329(18) 0.1989(7) 0.321(13) Uiso 1 1 d G . .
H103 H 0.4953 0.3915 0.1729 0.385 Uiso 1 1 calc R . .
C104 C 0.4542(11) 0.526(2) 0.1938(7) 2.00(18) Uiso 1 1 d G . .
H104 H 0.4415 0.5481 0.1644 2.400 Uiso 1 1 calc R . .
C105 C 0.4407(9) 0.5865(16) 0.2318(12) 0.67(3) Uiso 1 1 d G . .
H105 H 0.4189 0.6501 0.2283 0.803 Uiso 1 1 calc R . .
C106 C 0.4592(9) 0.554(2) 0.2748(9) 0.66(3) Uiso 1 1 d G . .
H106 H 0.4500 0.5955 0.3007 0.794 Uiso 1 1 calc R . .

loop_
_atom_site_aniso_label
_atom_site_aniso_U_11
_atom_site_aniso_U_22
_atom_site_aniso_U_33
_atom_site_aniso_U_23
_atom_site_aniso_U_13
_atom_site_aniso_U_12
Ni1 0.0186(6) 0.0142(6) 0.0138(4) -0.0006(3) 0.0009(3) -0.0007(5)
I1 0.0271(3) 0.0255(3) 0.01516(19) 0.00209(19) 0.00138(17) -0.0050(3)
P1 0.0179(12) 0.0166(12) 0.0146(8) -0.0015(7) 0.0002(7) -0.0026(10)
P2 0.0180(12) 0.0168(12) 0.0156(8) -0.0003(7) 0.0013(7) 0.0018(10)
P3 0.0156(12) 0.0126(12) 0.0149(7) -0.0008(6) 0.0013(7) -0.0017(10)
B1 0.011(5) 0.021(6) 0.016(3) 0.005(3) 0.002(3) 0.001(4)
C1 0.017(5) 0.014(5) 0.017(3) -0.006(3) 0.003(3) -0.004(4)
C2 0.021(5) 0.010(5) 0.017(3) -0.001(3) 0.008(3) -0.001(4)
C3 0.016(5) 0.025(5) 0.027(4) -0.002(3) -0.001(3) -0.008(4)
C4 0.015(5) 0.029(5) 0.015(3) 0.005(3) 0.000(3) -0.013(4)
C5 0.025(5) 0.029(5) 0.013(3) -0.010(3) -0.002(3) 0.004(4)
C6 0.020(5) 0.020(5) 0.017(3) 0.000(3) -0.002(3) 0.000(4)
C7 0.015(5) 0.020(5) 0.020(3) -0.001(3) 0.004(3) -0.005(4)
C8 0.014(4) 0.016(5) 0.017(3) 0.003(3) 0.000(3) -0.002(4)
C9 0.013(4) 0.018(5) 0.015(3) -0.001(3) -0.002(2) 0.000(4)
C10 0.018(5) 0.007(4) 0.018(3) -0.007(3) 0.000(3) -0.009(4)
C11 0.029(5) 0.012(5) 0.017(3) -0.002(3) 0.001(3) -0.003(4)
C12 0.028(5) 0.018(5) 0.025(4) -0.007(3) 0.010(3) -0.006(4)
C13 0.018(5) 0.006(5) 0.034(4) -0.002(3) 0.007(3) 0.004(4)
C14 0.028(5) 0.018(5) 0.025(3) 0.004(3) -0.001(3) 0.007(4)
C15 0.022(5) 0.017(5) 0.016(3) 0.001(3) 0.003(3) -0.010(4)
C16 0.020(5) 0.017(5) 0.022(3) -0.003(3) 0.001(3) -0.009(4)
C17 0.024(5) 0.040(6) 0.025(4) -0.003(3) -0.004(3) -0.017(5)
C18 0.038(6) 0.043(6) 0.032(4) -0.009(4) 0.008(3) -0.029(5)
C19 0.031(6) 0.043(7) 0.042(5) -0.006(4) 0.000(4) -0.019(5)
C20 0.044(6) 0.056(7) 0.021(4) -0.005(4) -0.007(3) -0.029(5)
C21 0.038(6) 0.044(6) 0.022(4) -0.002(3) 0.006(3) -0.015(5)
C22 0.013(4) 0.018(5) 0.017(3) 0.002(3) 0.000(3) -0.003(4)
C23 0.026(5) 0.021(5) 0.022(3) -0.002(3) 0.000(3) -0.004(4)
C24 0.026(6) 0.035(6) 0.035(4) -0.003(3) 0.013(3) -0.005(5)
C25 0.009(5) 0.061(7) 0.034(4) -0.002(4) -0.001(3) -0.006(5)
C26 0.032(6) 0.065(7) 0.030(4) -0.014(4) -0.002(3) -0.018(5)
C27 0.020(5) 0.057(7) 0.023(3) -0.012(4) 0.004(3) -0.010(5)
C28 0.015(5) 0.007(5) 0.022(3) 0.000(3) 0.004(3) 0.005(4)
C29 0.043(6) 0.016(5) 0.019(3) -0.001(3) 0.001(3) 0.000(5)
C30 0.021(5) 0.022(5) 0.023(3) 0.005(3) -0.004(3) 0.003(4)
C31 0.034(6) 0.007(5) 0.032(4) 0.003(3) 0.006(3) 0.003(4)
C32 0.033(5) 0.010(5) 0.024(3) -0.005(3) 0.002(3) -0.014(4)
C33 0.027(5) 0.028(5) 0.017(3) 0.001(3) 0.002(3) 0.007(5)
C34 0.019(5) 0.015(5) 0.014(3) 0.003(3) 0.003(3) 0.001(4)
C35 0.019(5) 0.017(5) 0.023(3) 0.001(3) -0.002(3) -0.005(4)
C36 0.036(6) 0.027(6) 0.028(4) 0.008(3) -0.006(3) -0.005(5)
C37 0.024(6) 0.015(5) 0.041(4) -0.002(3) 0.000(3) -0.012(4)
C38 0.028(5) 0.022(5) 0.025(4) 0.002(3) -0.007(3) -0.001(4)
C39 0.028(5) 0.013(5) 0.026(4) 0.002(3) -0.001(3) 0.001(4)
C40 0.019(5) 0.016(5) 0.018(3) -0.005(3) 0.004(3) -0.006(4)
C41 0.023(5) 0.031(6) 0.018(3) 0.001(3) -0.002(3) 0.003(4)
C42 0.022(5) 0.034(6) 0.015(3) -0.002(3) 0.006(3) -0.002(4)
C43 0.009(5) 0.018(5) 0.034(4) -0.005(3) 0.002(3) 0.001(4)
C44 0.023(5) 0.011(5) 0.036(4) 0.010(3) 0.003(3) 0.003(4)
C45 0.015(5) 0.024(5) 0.021(3) 0.006(3) 0.002(3) 0.007(4)
Ni2 0.0161(6) 0.0205(6) 0.0239(4) 0.0016(4) 0.0026(3) 0.0009(5)
I2 0.0202(3) 0.0352(4) 0.0423(3) 0.0007(2) 0.0092(2) -0.0009(3)
P4 0.0195(13) 0.0151(13) 0.0246(9) 0.0007(7) 0.0011(7) -0.0005(10)
P5 0.0160(13) 0.0182(13) 0.0233(9) 0.0014(7) 0.0004(7) 0.0007(10)
P6 0.0204(12) 0.0231(13) 0.0187(8) 0.0005(8) 0.0031(7) 0.0011(11)
B2 0.014(5) 0.031(6) 0.014(3) 0.000(3) 0.001(3) -0.005(5)
C51 0.015(4) 0.013(5) 0.013(3) 0.001(3) -0.006(2) 0.005(4)
C52 0.019(5) 0.015(5) 0.025(3) 0.001(3) 0.001(3) -0.001(4)
C53 0.024(5) 0.019(5) 0.024(3) -0.002(3) 0.000(3) 0.005(4)
C54 0.010(4) 0.032(5) 0.017(3) 0.002(3) -0.001(3) -0.005(4)
C55 0.023(5) 0.018(5) 0.019(3) -0.001(3) -0.004(3) 0.007(4)
C56 0.014(5) 0.034(6) 0.018(3) 0.005(3) 0.000(3) -0.007(4)
C57 0.008(4) 0.013(5) 0.026(3) 0.001(3) 0.004(3) -0.006(4)
C58 0.018(5) 0.015(5) 0.021(3) 0.003(3) 0.004(3) 0.002(4)
C59 0.014(5) 0.023(5) 0.023(3) 0.001(3) 0.002(3) -0.003(4)
C60 0.022(5) 0.019(5) 0.027(4) 0.001(3) -0.002(3) 0.004(4)
C61 0.014(5) 0.029(6) 0.033(4) -0.003(3) 0.001(3) -0.003(4)
C62 0.027(5) 0.021(5) 0.028(4) -0.003(3) 0.004(3) 0.001(4)
C63 0.051(6) 0.016(5) 0.032(4) -0.004(3) 0.002(4) 0.000(5)
C64 0.026(5) 0.028(6) 0.034(4) 0.002(3) -0.003(3) 0.002(5)
C65 0.020(5) 0.029(6) 0.025(4) -0.002(3) 0.003(3) -0.004(4)
C66 0.019(5) 0.016(5) 0.030(4) -0.001(3) 0.000(3) -0.001(4)
C67 0.038(6) 0.023(6) 0.035(4) 0.008(3) -0.004(3) 0.007(5)
C68 0.044(6) 0.027(6) 0.033(4) 0.011(3) 0.009(4) 0.009(5)
C69 0.015(6) 0.043(7) 0.059(5) 0.012(4) -0.013(4) 0.010(5)
C70 0.023(7) 0.060(8) 0.093(7) 0.041(6) -0.034(5) -0.003(6)
C71 0.020(6) 0.040(7) 0.083(6) 0.029(5) -0.014(4) -0.003(6)
C72 0.030(6) 0.006(5) 0.032(4) 0.000(3) 0.000(3) 0.006(4)
C73 0.024(5) 0.019(5) 0.032(4) 0.000(3) 0.006(3) -0.003(4)
C74 0.031(6) 0.043(6) 0.026(4) 0.007(3) 0.002(3) -0.010(5)
C75 0.048(7) 0.046(7) 0.025(4) 0.013(3) -0.009(4) 0.007(5)
C76 0.010(5) 0.065(7) 0.036(4) 0.001(4) -0.009(3) 0.007(5)
C77 0.042(6) 0.040(6) 0.018(3) 0.004(3) 0.002(3) 0.004(5)
C78 0.024(5) 0.022(5) 0.016(3) 0.002(3) 0.001(3) -0.003(4)
C79 0.027(5) 0.011(5) 0.031(4) 0.003(3) 0.003(3) 0.003(4)
C80 0.022(5) 0.025(6) 0.040(4) -0.003(4) -0.004(3) -0.008(5)
C81 0.037(6) 0.011(5) 0.033(4) 0.002(3) 0.005(3) -0.006(5)
C82 0.028(6) 0.022(6) 0.036(4) 0.008(3) 0.004(3) 0.017(5)
C83 0.023(5) 0.019(5) 0.027(4) -0.002(3) -0.001(3) -0.003(4)
C84 0.024(5) 0.018(5) 0.019(3) 0.002(3) 0.003(3) 0.000(4)
C85 0.027(6) 0.034(6) 0.032(4) -0.001(3) -0.006(3) 0.001(5)
C86 0.037(6) 0.025(6) 0.039(4) 0.003(3) -0.006(4) -0.002(5)
C87 0.035(6) 0.022(6) 0.036(4) 0.002(3) -0.009(4) -0.001(5)
C88 0.037(6) 0.043(6) 0.018(3) -0.001(3) 0.003(3) 0.027(5)
C89 0.030(6) 0.027(6) 0.027(4) -0.003(3) 0.008(3) -0.001(5)
C90 0.015(5) 0.026(5) 0.022(3) 0.000(3) -0.004(3) 0.000(4)
C91 0.029(5) 0.026(6) 0.035(4) -0.004(3) 0.006(3) -0.002(5)
C92 0.033(6) 0.051(7) 0.034(4) 0.007(4) 0.011(3) 0.004(6)
C93 0.032(6) 0.052(7) 0.024(4) -0.006(4) -0.003(3) 0.013(5)
C94 0.043(6) 0.029(6) 0.023(4) -0.009(3) -0.003(3) -0.004(5)
C95 0.016(5) 0.039(6) 0.024(3) -0.002(3) -0.001(3) 0.008(4)

loop_
_atom_type_symbol
_atom_type_description
_atom_type_scat_dispersion_real
_atom_type_scat_dispersion_imag
_atom_type_scat_source
C C 0.0033 0.0016 'International Tables Vol C Tables 4.2.6.8 and 6.1.1.4'
H H 0.0000 0.0000 'International Tables Vol C Tables 4.2.6.8 and 6.1.1.4'
B B 0.0013 0.0007 'International Tables Vol C Tables 4.2.6.8 and 6.1.1.4'
I I -0.4742 1.8119 'International Tables Vol C Tables 4.2.6.8 and 6.1.1.4'
Ni Ni 0.3393 1.1124 'International Tables Vol C Tables 4.2.6.8 and 6.1.1.4'
P P 0.1023 0.0942 'International Tables Vol C Tables 4.2.6.8 and 6.1.1.4'

loop_
_geom_angle_atom_site_label_1
_geom_angle_atom_site_label_2
_geom_angle_atom_site_label_3
_geom_angle
_geom_angle_site_symmetry_1
_geom_angle_site_symmetry_3
_geom_angle_publ_flag
P2 Ni1 P3 92.99(7) . . yes
P2 Ni1 P1 93.76(7) . . yes
P3 Ni1 P1 91.52(7) . . yes
P2 Ni1 I1 118.35(6) . . yes
P3 Ni1 I1 127.20(5) . . yes
P1 Ni1 I1 124.24(5) . . yes
P2 Ni1 B1 56.71(14) . . ?
P3 Ni1 B1 57.46(13) . . ?
P1 Ni1 B1 55.99(14) . . ?
I1 Ni1 B1 174.43(13) . . ?
C10 P1 C7 109.4(3) . . ?
C10 P1 C16 102.6(3) . . ?
C7 P1 C16 107.3(3) . . ?
C10 P1 Ni1 106.0(2) . . ?
C7 P1 Ni1 110.3(2) . . ?
C16 P1 Ni1 120.6(2) . . ?
C22 P2 C8 108.3(3) . . ?
C22 P2 C28 101.7(3) . . ?
C8 P2 C28 107.3(3) . . ?
C22 P2 Ni1 108.7(2) . . ?
C8 P2 Ni1 111.1(2) . . ?
C28 P2 Ni1 118.9(2) . . ?
C34 P3 C9 108.1(3) . . ?
C34 P3 C40 100.2(3) . . ?
C9 P3 C40 109.1(3) . . ?
C34 P3 Ni1 111.8(2) . . ?
C9 P3 Ni1 110.4(2) . . ?
C40 P3 Ni1 116.5(2) . . ?
C7 B1 C1 108.5(5) . . ?
C7 B1 C8 111.8(5) . . ?
C1 B1 C8 110.6(5) . . ?
C7 B1 C9 112.3(5) . . ?
C1 B1 C9 104.5(5) . . ?
C8 B1 C9 108.9(6) . . ?
C7 B1 Ni1 72.3(3) . . ?
C1 B1 Ni1 176.0(5) . . ?
C8 B1 Ni1 72.4(3) . . ?
C9 B1 Ni1 71.7(3) . . ?
C2 C1 C6 116.3(5) . . ?
C2 C1 B1 120.9(5) . . ?
C6 C1 B1 122.7(6) . . ?
C1 C2 C3 123.8(6) . . ?
C1 C2 H2 118.1 . . ?
C3 C2 H2 118.1 . . ?
C2 C3 C4 118.9(7) . . ?
C2 C3 H3 120.5 . . ?
C4 C3 H3 120.5 . . ?
C5 C4 C3 119.3(6) . . ?
C5 C4 H4 120.3 . . ?
C3 C4 H4 120.3 . . ?
C4 C5 C6 121.2(6) . . ?
C4 C5 H5 119.4 . . ?
C6 C5 H5 119.4 . . ?
C5 C6 C1 120.4(7) . . ?
C5 C6 H6 119.8 . . ?
C1 C6 H6 119.8 . . ?
B1 C7 P1 114.8(4) . . ?
B1 C7 H7A 108.6 . . ?
P1 C7 H7A 108.6 . . ?
B1 C7 H7B 108.6 . . ?
P1 C7 H7B 108.6 . . ?
H7A C7 H7B 107.6 . . ?
B1 C8 P2 114.6(4) . . ?
B1 C8 H8A 108.6 . . ?
P2 C8 H8A 108.6 . . ?
B1 C8 H8B 108.6 . . ?
P2 C8 H8B 108.6 . . ?
H8A C8 H8B 107.6 . . ?
B1 C9 P3 116.5(4) . . ?
B1 C9 H9A 108.2 . . ?
P3 C9 H9A 108.2 . . ?
B1 C9 H9B 108.2 . . ?
P3 C9 H9B 108.2 . . ?
H9A C9 H9B 107.3 . . ?
C11 C10 C15 115.7(6) . . ?
C11 C10 P1 119.3(5) . . ?
C15 C10 P1 124.9(5) . . ?
C10 C11 C12 121.3(6) . . ?
C10 C11 H11 119.3 . . ?
C12 C11 H11 119.3 . . ?
C13 C12 C11 120.2(6) . . ?
C13 C12 H12 119.9 . . ?
C11 C12 H12 119.9 . . ?
C12 C13 C14 120.5(7) . . ?
C12 C13 H13 119.8 . . ?
C14 C13 H13 119.8 . . ?
C15 C14 C13 120.2(6) . . ?
C15 C14 H14 119.9 . . ?
C13 C14 H14 119.9 . . ?
C14 C15 C10 122.0(6) . . ?
C14 C15 H15 119.0 . . ?
C10 C15 H15 119.0 . . ?
C17 C16 C21 116.1(7) . . ?
C17 C16 P1 122.6(5) . . ?
C21 C16 P1 121.0(5) . . ?
C18 C17 C16 122.2(6) . . ?
C18 C17 H17 118.9 . . ?
C16 C17 H17 118.9 . . ?
C17 C18 C19 120.4(7) . . ?
C17 C18 H18 119.8 . . ?
C19 C18 H18 119.8 . . ?
C20 C19 C18 119.1(8) . . ?
C20 C19 H19 120.5 . . ?
C18 C19 H19 120.5 . . ?
C21 C20 C19 120.4(7) . . ?
C21 C20 H20 119.8 . . ?
C19 C20 H20 119.8 . . ?
C20 C21 C16 121.8(7) . . ?
C20 C21 H21 119.1 . . ?
C16 C21 H21 119.1 . . ?
C23 C22 C27 115.8(7) . . ?
C23 C22 P2 122.6(5) . . ?
C27 C22 P2 121.6(5) . . ?
C24 C23 C22 122.3(6) . . ?
C24 C23 H23 118.9 . . ?
C22 C23 H23 118.9 . . ?
C25 C24 C23 120.7(7) . . ?
C25 C24 H24 119.6 . . ?
C23 C24 H24 119.6 . . ?
C24 C25 C26 118.4(7) . . ?
C24 C25 H25 120.8 . . ?
C26 C25 H25 120.8 . . ?
C27 C26 C25 121.1(7) . . ?
C27 C26 H26 119.5 . . ?
C25 C26 H26 119.5 . . ?
C26 C27 C22 121.7(6) . . ?
C26 C27 H27 119.2 . . ?
C22 C27 H27 119.2 . . ?
C33 C28 C29 119.7(6) . . ?
C33 C28 P2 121.7(5) . . ?
C29 C28 P2 118.6(5) . . ?
C30 C29 C28 119.4(6) . . ?
C30 C29 H29 120.3 . . ?
C28 C29 H29 120.3 . . ?
C29 C30 C31 121.8(6) . . ?
C29 C30 H30 119.1 . . ?
C31 C30 H30 119.1 . . ?
C32 C31 C30 118.6(7) . . ?
C32 C31 H31 120.7 . . ?
C30 C31 H31 120.7 . . ?
C31 C32 C33 120.6(6) . . ?
C31 C32 H32 119.7 . . ?
C33 C32 H32 119.7 . . ?
C28 C33 C32 119.8(6) . . ?
C28 C33 H33 120.1 . . ?
C32 C33 H33 120.1 . . ?
C35 C34 C39 117.4(7) . . ?
C35 C34 P3 121.5(5) . . ?
C39 C34 P3 120.9(5) . . ?
C36 C35 C34 122.0(6) . . ?
C36 C35 H35 119.0 . . ?
C34 C35 H35 119.0 . . ?
C35 C36 C37 120.5(7) . . ?
C35 C36 H36 119.7 . . ?
C37 C36 H36 119.7 . . ?
C38 C37 C36 118.0(7) . . ?
C38 C37 H37 121.0 . . ?
C36 C37 H37 121.0 . . ?
C39 C38 C37 120.6(7) . . ?
C39 C38 H38 119.7 . . ?
C37 C38 H38 119.7 . . ?
C38 C39 C34 121.4(6) . . ?
C38 C39 H39 119.3 . . ?
C34 C39 H39 119.3 . . ?
C41 C40 C45 118.6(6) . . ?
C41 C40 P3 118.8(5) . . ?
C45 C40 P3 122.5(4) . . ?
C40 C41 C42 121.0(6) . . ?
C40 C41 H41 119.5 . . ?
C42 C41 H41 119.5 . . ?
C43 C42 C41 120.5(6) . . ?
C43 C42 H42 119.7 . . ?
C41 C42 H42 119.7 . . ?
C42 C43 C44 118.9(6) . . ?
C42 C43 H43 120.5 . . ?
C44 C43 H43 120.5 . . ?
C43 C44 C45 121.1(6) . . ?
C43 C44 H44 119.5 . . ?
C45 C44 H44 119.5 . . ?
C40 C45 C44 119.8(6) . . ?
C40 C45 H45 120.1 . . ?
C44 C45 H45 120.1 . . ?
P5 Ni2 P4 93.77(7) . . yes
P5 Ni2 P6 94.00(7) . . yes
P4 Ni2 P6 91.07(8) . . yes
P5 Ni2 I2 118.91(6) . . yes
P4 Ni2 I2 126.66(6) . . yes
P6 Ni2 I2 123.88(5) . . yes
P5 Ni2 B2 57.95(14) . . ?
P4 Ni2 B2 56.21(15) . . ?
P6 Ni2 B2 56.37(12) . . ?
I2 Ni2 B2 176.53(15) . . ?
C66 P4 C60 100.7(3) . . ?
C66 P4 C57 109.4(3) . . ?
C60 P4 C57 109.6(3) . . ?
C66 P4 Ni2 117.7(3) . . ?
C60 P4 Ni2 106.8(2) . . ?
C57 P4 Ni2 111.9(2) . . ?
C58 P5 C78 108.1(3) . . ?
C58 P5 C72 109.0(3) . . ?
C78 P5 C72 102.6(3) . . ?
C58 P5 Ni2 109.7(2) . . ?
C78 P5 Ni2 116.2(2) . . ?
C72 P5 Ni2 110.9(2) . . ?
C84 P6 C59 106.9(3) . . ?
C84 P6 C90 103.4(3) . . ?
C59 P6 C90 111.4(3) . . ?
C84 P6 Ni2 112.6(3) . . ?
C59 P6 Ni2 111.4(2) . . ?
C90 P6 Ni2 110.9(2) . . ?
C57 B2 C51 110.9(5) . . ?
C57 B2 C59 109.1(6) . . ?
C51 B2 C59 106.8(5) . . ?
C57 B2 C58 111.1(5) . . ?
C51 B2 C58 108.0(6) . . ?
C59 B2 C58 110.9(5) . . ?
C57 B2 Ni2 72.6(3) . . ?
C51 B2 Ni2 176.3(5) . . ?
C59 B2 Ni2 72.4(3) . . ?
C58 B2 Ni2 69.4(3) . . ?
C52 C51 C56 115.1(6) . . ?
C52 C51 B2 122.1(6) . . ?
C56 C51 B2 122.7(6) . . ?
C51 C52 C53 123.1(7) . . ?
C51 C52 H52 118.5 . . ?
C53 C52 H52 118.5 . . ?
C54 C53 C52 120.1(7) . . ?
C54 C53 H53 119.9 . . ?
C52 C53 H53 119.9 . . ?
C53 C54 C55 117.5(6) . . ?
C53 C54 H54 121.3 . . ?
C55 C54 H54 121.3 . . ?
C56 C55 C54 121.9(7) . . ?
C56 C55 H55 119.1 . . ?
C54 C55 H55 119.1 . . ?
C55 C56 C51 122.3(7) . . ?
C55 C56 H56 118.8 . . ?
C51 C56 H56 118.8 . . ?
B2 C57 P4 114.6(4) . . ?
B2 C57 H57A 108.6 . . ?
P4 C57 H57A 108.6 . . ?
B2 C57 H57B 108.6 . . ?
P4 C57 H57B 108.6 . . ?
H57A C57 H57B 107.6 . . ?
B2 C58 P5 117.6(5) . . ?
B2 C58 H58A 107.9 . . ?
P5 C58 H58A 107.9 . . ?
B2 C58 H58B 107.9 . . ?
P5 C58 H58B 107.9 . . ?
H58A C58 H58B 107.2 . . ?
B2 C59 P6 114.6(4) . . ?
B2 C59 H59A 108.6 . . ?
P6 C59 H59A 108.6 . . ?
B2 C59 H59B 108.6 . . ?
P6 C59 H59B 108.6 . . ?
H59A C59 H59B 107.6 . . ?
C61 C60 C65 118.9(6) . . ?
C61 C60 P4 116.1(6) . . ?
C65 C60 P4 124.9(5) . . ?
C62 C61 C60 122.0(7) . . ?
C62 C61 H61 119.0 . . ?
C60 C61 H61 119.0 . . ?
C63 C62 C61 118.4(7) . . ?
C63 C62 H62 120.8 . . ?
C61 C62 H62 120.8 . . ?
C62 C63 C64 120.7(7) . . ?
C62 C63 H63 119.7 . . ?
C64 C63 H63 119.7 . . ?
C65 C64 C63 121.1(8) . . ?
C65 C64 H64 119.5 . . ?
C63 C64 H64 119.5 . . ?
C64 C65 C60 118.9(6) . . ?
C64 C65 H65 120.6 . . ?
C60 C65 H65 120.6 . . ?
C71 C66 C67 117.0(7) . . ?
C71 C66 P4 122.5(6) . . ?
C67 C66 P4 120.2(6) . . ?
C68 C67 C66 120.5(8) . . ?
C68 C67 H67 119.8 . . ?
C66 C67 H67 119.8 . . ?
C69 C68 C67 120.9(8) . . ?
C69 C68 H68 119.6 . . ?
C67 C68 H68 119.6 . . ?
C68 C69 C70 120.6(8) . . ?
C68 C69 H69 119.7 . . ?
C70 C69 H69 119.7 . . ?
C69 C70 C71 118.7(8) . . ?
C69 C70 H70 120.6 . . ?
C71 C70 H70 120.6 . . ?
C66 C71 C70 122.3(8) . . ?
C66 C71 H71 118.9 . . ?
C70 C71 H71 118.9 . . ?
C77 C72 C73 118.2(6) . . ?
C77 C72 P5 118.4(5) . . ?
C73 C72 P5 123.4(6) . . ?
C74 C73 C72 120.2(8) . . ?
C74 C73 H73 119.9 . . ?
C72 C73 H73 119.9 . . ?
C75 C74 C73 120.3(7) . . ?
C75 C74 H74 119.9 . . ?
C73 C74 H74 119.9 . . ?
C74 C75 C76 120.7(6) . . ?
C74 C75 H75 119.6 . . ?
C76 C75 H75 119.6 . . ?
C75 C76 C77 118.9(8) . . ?
C75 C76 H76 120.6 . . ?
C77 C76 H76 120.6 . . ?
C72 C77 C76 121.7(7) . . ?
C72 C77 H77 119.2 . . ?
C76 C77 H77 119.2 . . ?
C79 C78 C83 118.0(7) . . ?
C79 C78 P5 122.3(6) . . ?
C83 C78 P5 119.7(5) . . ?
C80 C79 C78 120.6(7) . . ?
C80 C79 H79 119.7 . . ?
C78 C79 H79 119.7 . . ?
C79 C80 C81 121.5(7) . . ?
C79 C80 H80 119.2 . . ?
C81 C80 H80 119.3 . . ?
C82 C81 C80 119.7(7) . . ?
C82 C81 H81 120.2 . . ?
C80 C81 H81 120.2 . . ?
C81 C82 C83 120.4(7) . . ?
C81 C82 H82 119.8 . . ?
C83 C82 H82 119.8 . . ?
C82 C83 C78 119.8(7) . . ?
C82 C83 H83 120.1 . . ?
C78 C83 H83 120.1 . . ?
C85 C84 C89 118.4(7) . . ?
C85 C84 P6 118.8(6) . . ?
C89 C84 P6 122.8(6) . . ?
C84 C85 C86 120.9(7) . . ?
C84 C85 H85 119.5 . . ?
C86 C85 H85 119.5 . . ?
C87 C86 C85 119.5(8) . . ?
C87 C86 H86 120.2 . . ?
C85 C86 H86 120.2 . . ?
C86 C87 C88 119.8(8) . . ?
C86 C87 H87 120.1 . . ?
C88 C87 H87 120.1 . . ?
C87 C88 C89 121.3(8) . . ?
C87 C88 H88 119.4 . . ?
C89 C88 H88 119.4 . . ?
C84 C89 C88 120.0(8) . . ?
C84 C89 H89 120.0 . . ?
C88 C89 H89 120.0 . . ?
C95 C90 C91 119.5(6) . . ?
C95 C90 P6 121.9(5) . . ?
C91 C90 P6 118.5(6) . . ?
C90 C91 C92 120.1(7) . . ?
C90 C91 H91 119.9 . . ?
C92 C91 H91 120.0 . . ?
C91 C92 C93 120.4(7) . . ?
C91 C92 H92 119.8 . . ?
C93 C92 H92 119.8 . . ?
C94 C93 C92 118.8(7) . . ?
C94 C93 H93 120.6 . . ?
C92 C93 H93 120.6 . . ?
C93 C94 C95 120.6(8) . . ?
C93 C94 H94 119.7 . . ?
C95 C94 H94 119.7 . . ?
C90 C95 C94 120.5(7) . . ?
C90 C95 H95 119.7 . . ?
C94 C95 H95 119.7 . . ?
C102 C101 C106 120.0 . . ?
C102 C101 H101 119.8 . . ?
C106 C101 H101 120.2 . . ?
C103 C102 C101 120.0 . . ?
C103 C102 H102 120.0 . . ?
C101 C102 H102 120.0 . . ?
C102 C103 C104 120.0 . . ?
C102 C103 H103 120.0 . . ?
C104 C103 H103 120.0 . . ?
C105 C104 C103 120.0 . . ?
C105 C104 H104 120.0 . . ?
C103 C104 H104 120.0 . . ?
C104 C105 C106 120.0 . . ?
C104 C105 H105 120.0 . . ?
C106 C105 H105 120.0 . . ?
C105 C106 C101 120.0 . . ?
C105 C106 H106 120.0 . . ?
C101 C106 H106 120.0 . . ?

loop_
_geom_bond_atom_site_label_1
_geom_bond_atom_site_label_2
_geom_bond_distance
_geom_bond_site_symmetry_2
_geom_bond_publ_flag
Ni1 P2 2.2646(19) . yes
Ni1 P3 2.2666(19) . yes
Ni1 P1 2.289(2) . yes
Ni1 I1 2.4974(9) . yes
Ni1 B1 3.484(6) . yes
P1 C10 1.804(7) . ?
P1 C7 1.805(5) . ?
P1 C16 1.806(7) . ?
P2 C22 1.791(7) . ?
P2 C8 1.818(5) . ?
P2 C28 1.839(7) . ?
P3 C34 1.802(7) . ?
P3 C9 1.811(5) . ?
P3 C40 1.825(7) . ?
B1 C7 1.647(10) . ?
B1 C1 1.662(8) . ?
B1 C8 1.667(10) . ?
B1 C9 1.673(9) . ?
C1 C2 1.368(8) . ?
C1 C6 1.415(8) . ?
C2 C3 1.369(7) . ?
C2 H2 0.9500 . ?
C3 C4 1.403(9) . ?
C3 H3 0.9500 . ?
C4 C5 1.348(9) . ?
C4 H4 0.9500 . ?
C5 C6 1.394(7) . ?
C5 H5 0.9500 . ?
C6 H6 0.9500 . ?
C7 H7A 0.9900 . ?
C7 H7B 0.9900 . ?
C8 H8A 0.9900 . ?
C8 H8B 0.9900 . ?
C9 H9A 0.9900 . ?
C9 H9B 0.9900 . ?
C10 C11 1.392(7) . ?
C10 C15 1.421(8) . ?
C11 C12 1.395(9) . ?
C11 H11 0.9500 . ?
C12 C13 1.338(9) . ?
C12 H12 0.9500 . ?
C13 C14 1.382(8) . ?
C13 H13 0.9500 . ?
C14 C15 1.344(9) . ?
C14 H14 0.9500 . ?
C15 H15 0.9500 . ?
C16 C17 1.397(8) . ?
C16 C21 1.416(8) . ?
C17 C18 1.352(9) . ?
C17 H17 0.9500 . ?
C18 C19 1.403(8) . ?
C18 H18 0.9500 . ?
C19 C20 1.367(9) . ?
C19 H19 0.9500 . ?
C20 C21 1.366(9) . ?
C20 H20 0.9500 . ?
C21 H21 0.9500 . ?
C22 C23 1.392(8) . ?
C22 C27 1.419(8) . ?
C23 C24 1.381(9) . ?
C23 H23 0.9500 . ?
C24 C25 1.377(9) . ?
C24 H24 0.9500 . ?
C25 C26 1.388(9) . ?
C25 H25 0.9500 . ?
C26 C27 1.367(9) . ?
C26 H26 0.9500 . ?
C27 H27 0.9500 . ?
C28 C33 1.382(9) . ?
C28 C29 1.394(8) . ?
C29 C30 1.380(9) . ?
C29 H29 0.9500 . ?
C30 C31 1.384(9) . ?
C30 H30 0.9500 . ?
C31 C32 1.381(8) . ?
C31 H31 0.9500 . ?
C32 C33 1.403(9) . ?
C32 H32 0.9500 . ?
C33 H33 0.9500 . ?
C34 C35 1.385(8) . ?
C34 C39 1.405(8) . ?
C35 C36 1.364(9) . ?
C35 H35 0.9500 . ?
C36 C37 1.410(9) . ?
C36 H36 0.9500 . ?
C37 C38 1.392(9) . ?
C37 H37 0.9500 . ?
C38 C39 1.375(9) . ?
C38 H38 0.9500 . ?
C39 H39 0.9500 . ?
C40 C41 1.377(7) . ?
C40 C45 1.380(8) . ?
C41 C42 1.386(8) . ?
C41 H41 0.9500 . ?
C42 C43 1.366(9) . ?
C42 H42 0.9500 . ?
C43 C44 1.371(7) . ?
C43 H43 0.9500 . ?
C44 C45 1.397(8) . ?
C44 H44 0.9500 . ?
C45 H45 0.9500 . ?
Ni2 P5 2.239(2) . yes
Ni2 P4 2.261(2) . yes
Ni2 P6 2.269(2) . yes
Ni2 I2 2.4774(10) . yes
Ni2 B2 3.499(8) . yes
P4 C66 1.824(7) . ?
P4 C60 1.825(7) . ?
P4 C57 1.825(6) . ?
P5 C58 1.794(7) . ?
P5 C78 1.819(7) . ?
P5 C72 1.830(7) . ?
P6 C84 1.806(7) . ?
P6 C59 1.823(6) . ?
P6 C90 1.834(6) . ?
B2 C57 1.648(10) . ?
B2 C51 1.648(10) . ?
B2 C59 1.660(8) . ?
B2 C58 1.701(10) . ?
C51 C52 1.381(9) . ?
C51 C56 1.398(9) . ?
C52 C53 1.390(9) . ?
C52 H52 0.9500 . ?
C53 C54 1.374(9) . ?
C53 H53 0.9500 . ?
C54 C55 1.384(9) . ?
C54 H54 0.9500 . ?
C55 C56 1.355(8) . ?
C55 H55 0.9500 . ?
C56 H56 0.9500 . ?
C57 H57A 0.9900 . ?
C57 H57B 0.9900 . ?
C58 H58A 0.9900 . ?
C58 H58B 0.9900 . ?
C59 H59A 0.9900 . ?
C59 H59B 0.9900 . ?
C60 C61 1.392(9) . ?
C60 C65 1.421(9) . ?
C61 C62 1.386(9) . ?
C61 H61 0.9500 . ?
C62 C63 1.383(9) . ?
C62 H62 0.9500 . ?
C63 C64 1.399(9) . ?
C63 H63 0.9500 . ?
C64 C65 1.372(9) . ?
C64 H64 0.9500 . ?
C65 H65 0.9500 . ?
C66 C71 1.380(9) . ?
C66 C67 1.412(10) . ?
C67 C68 1.385(9) . ?
C67 H67 0.9500 . ?
C68 C69 1.352(9) . ?
C68 H68 0.9500 . ?
C69 C70 1.385(11) . ?
C69 H69 0.9500 . ?
C70 C71 1.392(10) . ?
C70 H70 0.9500 . ?
C71 H71 0.9500 . ?
C72 C77 1.393(10) . ?
C72 C73 1.402(8) . ?
C73 C74 1.395(8) . ?
C73 H73 0.9500 . ?
C74 C75 1.375(10) . ?
C74 H74 0.9500 . ?
C75 C76 1.386(9) . ?
C75 H75 0.9500 . ?
C76 C77 1.394(8) . ?
C76 H76 0.9500 . ?
C77 H77 0.9500 . ?
C78 C79 1.403(9) . ?
C78 C83 1.411(9) . ?
C79 C80 1.360(9) . ?
C79 H79 0.9500 . ?
C80 C81 1.382(9) . ?
C80 H80 0.9500 . ?
C81 C82 1.365(9) . ?
C81 H81 0.9500 . ?
C82 C83 1.406(9) . ?
C82 H82 0.9500 . ?
C83 H83 0.9500 . ?
C84 C85 1.386(9) . ?
C84 C89 1.393(9) . ?
C85 C86 1.443(10) . ?
C85 H85 0.9500 . ?
C86 C87 1.349(9) . ?
C86 H86 0.9500 . ?
C87 C88 1.392(10) . ?
C87 H87 0.9500 . ?
C88 C89 1.401(9) . ?
C88 H88 0.9500 . ?
C89 H89 0.9500 . ?
C90 C95 1.374(9) . ?
C90 C91 1.384(9) . ?
C91 C92 1.388(9) . ?
C91 H91 0.9500 . ?
C92 C93 1.396(10) . ?
C92 H92 0.9500 . ?
C93 C94 1.375(10) . ?
C93 H93 0.9500 . ?
C94 C95 1.391(8) . ?
C94 H94 0.9500 . ?
C95 H95 0.9500 . ?
C101 C102 1.3900 . ?
C101 C106 1.3900 . ?
C101 H101 0.9500 . ?
C102 C103 1.3900 . ?
C102 H102 0.9500 . ?
C103 C104 1.3900 . ?
C103 H103 0.9500 . ?
C104 C105 1.3900 . ?
C104 H104 0.9500 . ?
C105 C106 1.3900 . ?
C105 H105 0.9500 . ?
C106 H106 0.9500 . ?
